data_1544650
loop_
_publ_author_name
'Seye, Dame'
'Diop, Cheikh Abdoul Khadir'
'Diop, Libasse'
'Renald, David'

_publ_section_title
;
 (2-Hydroxybenzoato-\k<i>O</i>)triphenyl(triphenylphosphine
 oxide-\k<i>O</i>)tin(IV)
;
_journal_coeditor_code WM4029
_journal_issue 11
_journal_name_full IUCrData
_journal_page_first x161840
_journal_paper_doi 10.1107/S241431461601840X
_journal_volume 1
_journal_year 2016
_chemical_formula_iupac '[Sn (C6 H5)3 (C7 H5 O3) (C18 H15 O P)]'
_chemical_formula_moiety 'C43 H35 O4 P Sn'
_chemical_formula_sum 'C43 H35 O4 P Sn'
_chemical_formula_weight 765.37
_chemical_name_systematic
;
(2-Hydroxybenzoato-\k<i>O</i>)triphenyl(triphenylphosphine
oxide-\k<i>O</i>)tin(IV)
;
_space_group_crystal_system orthorhombic
_space_group_IT_number 19
_space_group_name_Hall 'P 2ac 2ab'
_space_group_name_H-M_alt 'P 21 21 21'
_symmetry_space_group_name_Hall 'P 2ac 2ab'
_symmetry_space_group_name_H-M 'P 21 21 21'
_atom_sites_solution_hydrogens geom
_atom_sites_solution_primary direct
_atom_sites_solution_secondary difmap
_audit_creation_method SHELXL-2014/7
_cell_angle_alpha 90
_cell_angle_beta 90
_cell_angle_gamma 90
_cell_formula_units_Z 4
_cell_length_a 9.3620(3)
_cell_length_b 17.7187(7)
_cell_length_c 22.1796(9)
_cell_measurement_reflns_used 162157
_cell_measurement_temperature 293(2)
_cell_measurement_theta_max 30.59
_cell_measurement_theta_min 2.3
_cell_volume 3679.2(2)
_computing_cell_refinement
;
SAINT (Bruker, 2014)
;
_computing_data_collection
;
APEX2 (Bruker, 2014)
;
_computing_data_reduction
;
SAINT (Bruker, 2014)
;
_computing_molecular_graphics
;
Mercury (Macrae <i>et al.</i>,  2006)
;
_computing_publication_material
;
publCIF (Westrip, 2010)
;
_computing_structure_refinement
;
SHELXL2014 (Sheldrick, 2015)
;
_computing_structure_solution
;
SHELXS97 (Sheldrick, 2008)
;
_diffrn_ambient_temperature 293(2)
_diffrn_detector_area_resol_mean 8.33
_diffrn_measured_fraction_theta_full 0.999
_diffrn_measured_fraction_theta_max 0.997
_diffrn_measurement_device 'Bruker D8 Venture'
_diffrn_measurement_method 'combinatoin of /w- and /f-scans'
_diffrn_radiation_type MoK\a
_diffrn_radiation_wavelength 0.71073
_diffrn_reflns_av_R_equivalents 0.0669
_diffrn_reflns_limit_h_max 13
_diffrn_reflns_limit_h_min -13
_diffrn_reflns_limit_k_max 25
_diffrn_reflns_limit_k_min 0
_diffrn_reflns_limit_l_max 31
_diffrn_reflns_limit_l_min 0
_diffrn_reflns_number 11302
_diffrn_reflns_theta_full 25.242
_diffrn_reflns_theta_max 30.587
_diffrn_reflns_theta_min 2.299
_exptl_absorpt_coefficient_mu 0.779
_exptl_absorpt_correction_T_max 0.75
_exptl_absorpt_correction_T_min 0.69
_exptl_absorpt_correction_type multi-scan
_exptl_absorpt_process_details
;
(<i>SADABS</i>; Bruker, 2014)
;
_exptl_crystal_colour colorless
_exptl_crystal_density_diffrn 1.382
_exptl_crystal_description platelet
_exptl_crystal_F_000 1560
_exptl_crystal_size_max 0.100
_exptl_crystal_size_mid 0.050
_exptl_crystal_size_min 0.020
_refine_diff_density_max 0.593
_refine_diff_density_min -0.239
_refine_ls_abs_structure_details
;
Flack <i>x</i> determined using 3310 quotients
[(<i>I</i>^+^) - (<i>I</i>^-^)]/[(<i>I</i>^+^) + (<i>I</i>^-^)]
(Parsons <i>et al.</i>, 2013)
;
_refine_ls_abs_structure_Flack -0.026(5)
_refine_ls_extinction_method none
_refine_ls_goodness_of_fit_ref 1.048
_refine_ls_hydrogen_treatment constr
_refine_ls_matrix_type full
_refine_ls_number_parameters 443
_refine_ls_number_reflns 11302
_refine_ls_number_restraints 0
_refine_ls_restrained_S_all 1.048
_refine_ls_R_factor_all 0.0648
_refine_ls_R_factor_gt 0.0369
_refine_ls_shift/su_max 0.002
_refine_ls_shift/su_mean 0.000
_refine_ls_structure_factor_coef Fsqd
_refine_ls_weighting_details 'w=1/[\s^2^(Fo^2^)+(0.0281P)^2^+0.2485P] where P=(Fo^2^+2Fc^2^)/3'
_refine_ls_weighting_scheme calc
_refine_ls_wR_factor_gt 0.0566
_refine_ls_wR_factor_ref 0.0627
_reflns_number_gt 8849
_reflns_number_total 11302
_reflns_threshold_expression 'I > 2\s(I)'
_cod_data_source_file wm4029sup1.cif
_cod_data_source_block I
_cod_database_code 1544650
_shelx_space_group_comment
;
The symmetry employed for this shelxl refinement is uniquely defined
by the following loop, which should always be used as a source of
symmetry information in preference to the above space-group names.
They are only intended as comments.
;
_shelx_estimated_absorpt_t_min 0.926
_shelx_estimated_absorpt_t_max 0.985

loop_
_space_group_symop_operation_xyz
'x, y, z'
'-x+1/2, -y, z+1/2'
'x+1/2, -y+1/2, -z'
'-x, y+1/2, -z+1/2'

loop_
_atom_site_type_symbol
_atom_site_label
_atom_site_fract_x
_atom_site_fract_y
_atom_site_fract_z
_atom_site_U_iso_or_equiv
_atom_site_adp_type
_atom_site_calc_flag
_atom_site_occupancy
Sn Sn1 0.92470(2) 0.23909(2) 0.79019(2) 0.03537(6) Uani d 1
P P1 1.10239(8) 0.33513(4) 0.65040(3) 0.03534(18) Uani d 1
O O1 0.8198(3) 0.17642(14) 0.85879(10) 0.0509(6) Uani d 1
O O2 0.9484(5) 0.1873(2) 1.03685(13) 0.0999(11) Uani d 1
H H2 0.9810 0.2090 1.0072 0.150 Uiso calc 1
O O4 1.0151(2) 0.30745(12) 0.70199(9) 0.0432(5) Uani d 1
O O5 0.9652(3) 0.22689(17) 0.92674(11) 0.0664(7) Uani d 1
C C1 0.7881(4) 0.1037(2) 0.7273(2) 0.0715(12) Uani d 1
H H1 0.8369 0.0772 0.7571 0.086 Uiso calc 1
C C2 0.6626(5) 0.1038(2) 0.9478(2) 0.0709(12) Uani d 1
H H2A 0.6300 0.1020 0.9082 0.085 Uiso calc 1
C C3 1.3704(4) 0.1963(2) 0.84320(18) 0.0570(10) Uani d 1
H H3 1.4309 0.2108 0.8744 0.068 Uiso calc 1
C C4 1.3334(5) 0.1325(2) 0.7513(2) 0.0666(11) Uani d 1
H H4 1.3682 0.1026 0.7202 0.080 Uiso calc 1
C C5 1.2605(4) 0.2594(3) 0.5616(2) 0.0773(12) Uani d 1
H H5 1.3313 0.2955 0.5673 0.093 Uiso calc 1
C C6 0.8541(5) 0.5160(2) 0.61409(18) 0.0655(11) Uani d 1
H H6 0.7915 0.5465 0.6357 0.079 Uiso calc 1
C C7 1.3407(5) 0.3410(3) 0.7212(2) 0.0781(14) Uani d 1
H H7 1.2989 0.3002 0.7408 0.094 Uiso calc 1
C C8 1.2282(3) 0.21838(18) 0.84431(15) 0.0470(8) Uani d 1
H H8 1.1934 0.2465 0.8765 0.056 Uiso calc 1
C C9 1.4699(5) 0.3668(3) 0.7407(2) 0.0880(16) Uani d 1
H H9 1.5149 0.3429 0.7728 0.106 Uiso calc 1
C C10 1.5328(4) 0.4259(2) 0.7145(2) 0.0807(13) Uani d 1
H H10 1.6193 0.4443 0.7290 0.097 Uiso calc 1
C C11 0.7223(4) 0.2195(3) 0.68116(17) 0.0694(12) Uani d 1
H H11 0.7264 0.2719 0.6793 0.083 Uiso calc 1
C C12 1.3371(5) 0.4329(3) 0.6466(2) 0.0926(18) Uani d 1
H H12 1.2927 0.4567 0.6143 0.111 Uiso calc 1
C C13 0.9754(5) 0.4869(2) 0.52329(17) 0.0633(11) Uani d 1
H H13 0.9944 0.4975 0.4830 0.076 Uiso calc 1
C C14 1.0123(3) 0.40946(17) 0.61023(13) 0.0379(7) Uani d 1
C C15 1.0377(4) 0.2061(2) 0.58802(17) 0.0569(9) Uani d 1
H H15 0.9556 0.2059 0.6116 0.068 Uiso calc 1
C C16 1.0562(5) 0.1502(2) 0.54498(19) 0.0739(12) Uani d 1
H H16 0.9870 0.1132 0.5396 0.089 Uiso calc 1
C C17 1.2782(7) 0.2043(3) 0.5187(2) 0.1018(18) Uani d 1
H H17 1.3601 0.2039 0.4950 0.122 Uiso calc 1
C C19 1.1918(4) 0.15498(19) 0.75101(15) 0.0478(8) Uani d 1
H H19 1.1326 0.1406 0.7193 0.057 Uiso calc 1
C C20 0.9343(4) 0.41208(17) 0.81022(14) 0.0462(7) Uani d 1
H H20 1.0159 0.4098 0.7864 0.055 Uiso calc 1
C C21 0.8898(5) 0.4812(2) 0.83324(17) 0.0612(11) Uani d 1
H H21 0.9422 0.5246 0.8251 0.073 Uiso calc 1
C C22 0.7383(4) 0.3524(2) 0.85800(15) 0.0486(8) Uani d 1
H H22 0.6865 0.3091 0.8671 0.058 Uiso calc 1
C C23 0.6935(4) 0.4217(2) 0.88043(17) 0.0638(11) Uani d 1
H H23 0.6118 0.4247 0.9041 0.077 Uiso calc 1
C C24 0.8303(6) 0.1478(2) 1.02070(18) 0.0712(12) Uani d 1
C C25 0.6367(7) 0.1028(6) 0.6416(3) 0.136(4) Uani d 1
H H25 0.5850 0.0761 0.6128 0.163 Uiso calc 1
C C26 0.7584(8) 0.1079(3) 1.0650(2) 0.104(2) Uani d 1
H H26 0.7906 0.1092 1.1047 0.124 Uiso calc 1
C C27 0.6406(5) 0.1796(5) 0.6392(2) 0.110(2) Uani d 1
H H27 0.5893 0.2053 0.6097 0.132 Uiso calc 1
C C28 0.7072(7) 0.0648(4) 0.6854(3) 0.116(2) Uani d 1
H H28 0.7013 0.0125 0.6873 0.139 Uiso calc 1
C C29 1.4689(6) 0.4584(3) 0.6666(3) 0.113(2) Uani d 1
H H29 1.5135 0.4982 0.6468 0.136 Uiso calc 1
C C30 0.8634(4) 0.1858(2) 0.91366(16) 0.0493(9) Uani d 1
C C31 0.7700(5) 0.4853(2) 0.86754(19) 0.0686(12) Uani d 1
H H31 0.7397 0.5317 0.8824 0.082 Uiso calc 1
C C32 0.6431(9) 0.0675(3) 1.0507(3) 0.119(3) Uani d 1
H H32 0.5969 0.0403 1.0808 0.143 Uiso calc 1
C C35 0.7822(4) 0.14517(19) 0.96130(15) 0.0533(9) Uani d 1
C C36 0.5897(7) 0.0646(3) 0.9921(3) 0.109(2) Uani d 1
H H36 0.5077 0.0373 0.9831 0.131 Uiso calc 1
C C37 0.9180(4) 0.45468(19) 0.64161(15) 0.0544(8) Uani d 1
H H37 0.8972 0.4438 0.6817 0.065 Uiso calc 1
C C38 1.0404(4) 0.4262(2) 0.55051(14) 0.0494(9) Uani d 1
H H38 1.1036 0.3963 0.5287 0.059 Uiso calc 1
C C39 0.8835(5) 0.5316(2) 0.55470(19) 0.0655(11) Uani d 1
H H39 0.8407 0.5728 0.5360 0.079 Uiso calc 1
C C40 1.1376(3) 0.26135(19) 0.59650(13) 0.0419(7) Uani d 1
C C41 1.2718(3) 0.37294(19) 0.67417(14) 0.0432(8) Uani d 1
C C42 1.1766(6) 0.1501(3) 0.5107(2) 0.0888(16) Uani d 1
H H42 1.1896 0.1130 0.4816 0.107 Uiso calc 1
C C43 0.7969(3) 0.1814(2) 0.72536(14) 0.0445(8) Uani d 1
C C44 1.4224(4) 0.1539(2) 0.79708(19) 0.0653(10) Uani d 1
H H44 1.5179 0.1395 0.7967 0.078 Uiso calc 1
C C45 1.1377(3) 0.19839(15) 0.79707(14) 0.0380(7) Uani d 1
C C46 0.8592(3) 0.34689(17) 0.82223(13) 0.0370(7) Uani d 1

loop_
_atom_site_aniso_label
_atom_site_aniso_U_11
_atom_site_aniso_U_22
_atom_site_aniso_U_33
_atom_site_aniso_U_12
_atom_site_aniso_U_13
_atom_site_aniso_U_23
Sn1 0.03818(10) 0.03418(9) 0.03376(9) 0.00002(9) 0.00066(9) -0.00042(8)
P1 0.0374(4) 0.0353(4) 0.0333(4) -0.0011(3) 0.0024(3) 0.0046(3)
O1 0.0659(16) 0.0497(14) 0.0371(13) -0.0038(12) 0.0077(12) 0.0078(11)
O2 0.145(3) 0.107(3) 0.0478(17) 0.009(3) -0.009(2) 0.0028(17)
O4 0.0484(12) 0.0442(12) 0.0371(12) -0.0013(9) 0.0060(10) 0.0081(10)
O5 0.0704(17) 0.0788(19) 0.0501(14) -0.0145(16) 0.0038(12) 0.0017(14)
C1 0.062(2) 0.061(2) 0.091(3) -0.011(2) 0.013(2) -0.029(2)
C2 0.086(3) 0.062(3) 0.065(3) -0.002(2) 0.023(2) 0.009(2)
C3 0.045(2) 0.063(2) 0.063(2) -0.0003(17) -0.0127(18) 0.006(2)
C4 0.066(3) 0.064(3) 0.070(3) 0.020(2) 0.009(2) -0.011(2)
C5 0.068(2) 0.067(3) 0.097(3) -0.003(2) 0.034(2) -0.018(3)
C6 0.073(3) 0.050(2) 0.073(3) 0.019(2) 0.000(2) -0.004(2)
C7 0.060(2) 0.080(3) 0.094(4) -0.023(2) -0.026(2) 0.043(3)
C8 0.0473(19) 0.0444(19) 0.0494(18) -0.0006(15) -0.0019(15) -0.0003(15)
C9 0.064(3) 0.099(4) 0.101(4) -0.021(3) -0.035(3) 0.033(3)
C10 0.054(2) 0.073(3) 0.116(4) -0.015(2) -0.030(3) -0.001(3)
C11 0.045(2) 0.109(4) 0.055(2) -0.010(2) -0.0049(17) 0.001(2)
C12 0.080(3) 0.079(3) 0.119(4) -0.036(3) -0.046(3) 0.047(3)
C13 0.080(3) 0.062(2) 0.047(2) 0.003(2) -0.0060(19) 0.0218(19)
C14 0.0409(17) 0.0352(16) 0.0376(17) -0.0023(13) -0.0018(13) 0.0033(13)
C15 0.057(2) 0.056(2) 0.058(2) -0.0040(18) 0.0066(17) -0.0107(18)
C16 0.088(3) 0.056(2) 0.077(3) -0.005(2) -0.003(3) -0.018(2)
C17 0.112(4) 0.091(4) 0.103(4) 0.009(3) 0.057(3) -0.026(3)
C19 0.051(2) 0.0448(19) 0.0473(19) 0.0029(16) 0.0005(16) -0.0046(15)
C20 0.054(2) 0.0420(17) 0.0421(16) 0.0007(18) -0.0024(16) 0.0023(12)
C21 0.080(3) 0.0413(19) 0.063(2) 0.0031(19) -0.012(2) 0.0004(17)
C22 0.046(2) 0.054(2) 0.0459(19) 0.0026(16) 0.0040(16) -0.0044(16)
C23 0.060(2) 0.077(3) 0.055(2) 0.021(2) 0.0067(19) -0.016(2)
C24 0.109(4) 0.060(3) 0.045(2) 0.021(3) 0.015(2) 0.002(2)
C25 0.076(4) 0.227(10) 0.105(5) -0.058(5) 0.010(4) -0.095(6)
C26 0.196(7) 0.072(3) 0.043(2) 0.021(4) 0.037(3) 0.014(2)
C27 0.061(3) 0.209(8) 0.060(3) -0.021(4) -0.010(2) -0.019(4)
C28 0.093(4) 0.111(5) 0.143(6) -0.037(4) 0.025(4) -0.084(4)
C29 0.085(4) 0.084(4) 0.170(6) -0.048(3) -0.047(4) 0.051(4)
C30 0.062(2) 0.044(2) 0.0421(19) 0.0105(17) 0.0093(17) 0.0049(15)
C31 0.087(3) 0.051(2) 0.068(3) 0.022(2) -0.013(2) -0.019(2)
C32 0.192(7) 0.081(4) 0.085(4) -0.008(4) 0.079(5) 0.015(3)
C35 0.075(3) 0.0419(19) 0.0428(19) 0.0124(19) 0.0186(18) 0.0094(15)
C36 0.133(5) 0.089(4) 0.105(4) -0.027(4) 0.053(4) 0.009(3)
C37 0.066(2) 0.054(2) 0.0434(17) 0.012(2) 0.0039(19) 0.0048(15)
C38 0.056(2) 0.053(2) 0.0393(17) 0.0060(16) 0.0022(15) 0.0072(15)
C39 0.081(3) 0.041(2) 0.074(3) 0.0030(19) -0.020(2) 0.0190(19)
C40 0.0465(16) 0.0382(16) 0.0410(15) 0.0045(15) 0.0043(13) 0.0035(15)
C41 0.0411(18) 0.0420(18) 0.0466(18) -0.0036(15) -0.0024(15) 0.0013(15)
C42 0.125(5) 0.062(3) 0.079(3) 0.019(3) 0.013(3) -0.025(2)
C43 0.0335(16) 0.060(2) 0.0397(18) -0.0100(16) 0.0085(13) -0.0109(15)
C44 0.0451(19) 0.068(2) 0.083(3) 0.011(2) 0.005(2) 0.008(2)
C45 0.0412(16) 0.0288(14) 0.0440(17) 0.0015(12) 0.0001(15) 0.0049(14)
C46 0.0428(17) 0.0383(17) 0.0298(15) 0.0074(14) -0.0031(13) -0.0006(12)

loop_
_atom_type_symbol
_atom_type_description
_atom_type_scat_dispersion_real
_atom_type_scat_dispersion_imag
_atom_type_scat_source
C C 0.0033 0.0016 'International Tables Vol C Tables 4.2.6.8 and 6.1.1.4'
H H 0.0000 0.0000 'International Tables Vol C Tables 4.2.6.8 and 6.1.1.4'
O O 0.0106 0.0060 'International Tables Vol C Tables 4.2.6.8 and 6.1.1.4'
P P 0.1023 0.0942 'International Tables Vol C Tables 4.2.6.8 and 6.1.1.4'
Sn Sn -0.6537 1.4246 'International Tables Vol C Tables 4.2.6.8 and 6.1.1.4'

loop_
_geom_angle_atom_site_label_1
_geom_angle_atom_site_label_2
_geom_angle_atom_site_label_3
_geom_angle
C45 Sn1 O1 101.83(11)
C45 Sn1 C46 123.43(12)
O1 Sn1 C46 95.55(11)
C45 Sn1 C43 114.36(12)
O1 Sn1 C43 88.45(11)
C46 Sn1 C43 119.57(13)
C45 Sn1 O4 84.32(9)
O1 Sn1 O4 171.65(9)
C46 Sn1 O4 85.56(10)
C43 Sn1 O4 83.82(11)
O4 P1 C14 111.35(14)
O4 P1 C41 112.40(14)
C14 P1 C41 106.59(15)
O4 P1 C40 111.79(13)
C14 P1 C40 106.75(14)
C41 P1 C40 107.63(15)
C30 O1 Sn1 117.4(2)
C24 O2 H2 109.5
P1 O4 Sn1 164.85(13)
C28 C1 C43 120.6(5)
C28 C1 H1 119.7
C43 C1 H1 119.7
C35 C2 C36 121.0(5)
C35 C2 H2A 119.5
C36 C2 H2A 119.5
C44 C3 C8 120.8(4)
C44 C3 H3 119.6
C8 C3 H3 119.6
C44 C4 C19 120.5(4)
C44 C4 H4 119.7
C19 C4 H4 119.7
C17 C5 C40 120.3(4)
C17 C5 H5 119.8
C40 C5 H5 119.8
C39 C6 C37 119.7(4)
C39 C6 H6 120.1
C37 C6 H6 120.1
C41 C7 C9 121.9(4)
C41 C7 H7 119.0
C9 C7 H7 119.0
C3 C8 C45 119.9(3)
C3 C8 H8 120.0
C45 C8 H8 120.0
C10 C9 C7 121.0(4)
C10 C9 H9 119.5
C7 C9 H9 119.5
C9 C10 C29 118.8(4)
C9 C10 H10 120.6
C29 C10 H10 120.6
C43 C11 C27 120.2(5)
C43 C11 H11 119.9
C27 C11 H11 119.9
C41 C12 C29 120.5(4)
C41 C12 H12 119.8
C29 C12 H12 119.8
C39 C13 C38 120.7(4)
C39 C13 H13 119.6
C38 C13 H13 119.6
C37 C14 C38 118.7(3)
C37 C14 P1 118.3(2)
C38 C14 P1 122.8(3)
C40 C15 C16 121.4(4)
C40 C15 H15 119.3
C16 C15 H15 119.3
C42 C16 C15 119.3(4)
C42 C16 H16 120.3
C15 C16 H16 120.3
C42 C17 C5 120.5(5)
C42 C17 H17 119.8
C5 C17 H17 119.8
C45 C19 C4 120.6(3)
C45 C19 H19 119.7
C4 C19 H19 119.7
C46 C20 C21 121.0(4)
C46 C20 H20 119.5
C21 C20 H20 119.5
C31 C21 C20 120.0(4)
C31 C21 H21 120.0
C20 C21 H21 120.0
C46 C22 C23 120.9(4)
C46 C22 H22 119.6
C23 C22 H22 119.6
C31 C23 C22 119.8(4)
C31 C23 H23 120.1
C22 C23 H23 120.1
O2 C24 C26 118.2(5)
O2 C24 C35 122.0(4)
C26 C24 C35 119.8(5)
C28 C25 C27 120.8(6)
C28 C25 H25 119.6
C27 C25 H25 119.6
C32 C26 C24 119.9(5)
C32 C26 H26 120.1
C24 C26 H26 120.1
C25 C27 C11 119.6(6)
C25 C27 H27 120.2
C11 C27 H27 120.2
C25 C28 C1 120.1(6)
C25 C28 H28 119.9
C1 C28 H28 119.9
C10 C29 C12 120.5(4)
C10 C29 H29 119.7
C12 C29 H29 119.7
O5 C30 O1 122.7(3)
O5 C30 C35 120.9(3)
O1 C30 C35 116.4(3)
C21 C31 C23 120.5(4)
C21 C31 H31 119.8
C23 C31 H31 119.8
C26 C32 C36 122.1(5)
C26 C32 H32 118.9
C36 C32 H32 118.9
C2 C35 C24 119.2(4)
C2 C35 C30 121.4(4)
C24 C35 C30 119.4(4)
C2 C36 C32 117.9(6)
C2 C36 H36 121.0
C32 C36 H36 121.0
C14 C37 C6 120.7(3)
C14 C37 H37 119.7
C6 C37 H37 119.7
C13 C38 C14 120.2(3)
C13 C38 H38 119.9
C14 C38 H38 119.9
C13 C39 C6 119.9(3)
C13 C39 H39 120.0
C6 C39 H39 120.0
C15 C40 C5 118.2(3)
C15 C40 P1 119.1(2)
C5 C40 P1 122.7(3)
C7 C41 C12 117.1(4)
C7 C41 P1 119.4(3)
C12 C41 P1 123.5(3)
C16 C42 C17 120.3(4)
C16 C42 H42 119.8
C17 C42 H42 119.8
C11 C43 C1 118.7(4)
C11 C43 Sn1 121.9(3)
C1 C43 Sn1 119.4(3)
C3 C44 C4 119.6(4)
C3 C44 H44 120.2
C4 C44 H44 120.2
C19 C45 C8 118.5(3)
C19 C45 Sn1 118.8(2)
C8 C45 Sn1 122.6(2)
C20 C46 C22 118.0(3)
C20 C46 Sn1 122.7(2)
C22 C46 Sn1 119.3(2)

loop_
_geom_bond_atom_site_label_1
_geom_bond_atom_site_label_2
_geom_bond_distance
Sn1 C45 2.126(3)
Sn1 O1 2.124(2)
Sn1 C46 2.128(3)
Sn1 C43 2.132(3)
Sn1 O4 2.451(2)
P1 O4 1.489(2)
P1 C14 1.800(3)
P1 C41 1.800(3)
P1 C40 1.802(3)
O1 C30 1.294(4)
O2 C24 1.357(6)
O2 H2 0.8200
O5 C30 1.234(4)
C1 C28 1.382(7)
C1 C43 1.381(5)
C1 H1 0.9300
C2 C35 1.372(6)
C2 C36 1.382(6)
C2 H2A 0.9300
C3 C44 1.360(5)
C3 C8 1.387(5)
C3 H3 0.9300
C4 C44 1.366(6)
C4 C19 1.385(5)
C4 H4 0.9300
C5 C17 1.373(6)
C5 C40 1.387(5)
C5 H5 0.9300
C6 C39 1.374(5)
C6 C37 1.382(5)
C6 H6 0.9300
C7 C41 1.350(5)
C7 C9 1.364(6)
C7 H7 0.9300
C8 C45 1.393(4)
C8 H8 0.9300
C9 C10 1.335(6)
C9 H9 0.9300
C10 C29 1.348(7)
C10 H10 0.9300
C11 C43 1.380(5)
C11 C27 1.397(7)
C11 H11 0.9300
C12 C41 1.369(5)
C12 C29 1.387(6)
C12 H12 0.9300
C13 C39 1.362(6)
C13 C38 1.376(5)
C13 H13 0.9300
C14 C37 1.380(5)
C14 C38 1.383(4)
C15 C40 1.368(5)
C15 C16 1.386(5)
C15 H15 0.9300
C16 C42 1.360(6)
C16 H16 0.9300
C17 C42 1.363(7)
C17 H17 0.9300
C19 C45 1.375(4)
C19 H19 0.9300
C20 C46 1.378(5)
C20 C21 1.391(5)
C20 H20 0.9300
C21 C31 1.358(6)
C21 H21 0.9300
C22 C46 1.385(4)
C22 C23 1.390(5)
C22 H22 0.9300
C23 C31 1.365(6)
C23 H23 0.9300
C24 C26 1.385(6)
C24 C35 1.393(6)
C25 C28 1.353(11)
C25 C27 1.363(10)
C25 H25 0.9300
C26 C32 1.334(9)
C26 H26 0.9300
C27 H27 0.9300
C28 H28 0.9300
C29 H29 0.9300
C30 C35 1.487(5)
C31 H31 0.9300
C32 C36 1.393(8)
C32 H32 0.9300
C36 H36 0.9300
C37 H37 0.9300
C38 H38 0.9300
C39 H39 0.9300
C42 H42 0.9300
C44 H44 0.9300

loop_
_geom_hbond_atom_site_label_D
_geom_hbond_atom_site_label_H
_geom_hbond_atom_site_label_A
_geom_hbond_distance_DH
_geom_hbond_distance_HA
_geom_hbond_distance_DA
_geom_hbond_angle_DHA
O2 H2 O5 0.82 1.82 2.546(4) 147
C8 H8 O5 0.93 2.43 3.071(4) 126

loop_
_geom_torsion_atom_site_label_1
_geom_torsion_atom_site_label_2
_geom_torsion_atom_site_label_3
_geom_torsion_atom_site_label_4
_geom_torsion
C14 P1 O4 Sn1 178.5(5)
C41 P1 O4 Sn1 -61.9(6)
C40 P1 O4 Sn1 59.2(5)
C44 C3 C8 C45 -1.4(5)
C41 C7 C9 C10 1.0(9)
C7 C9 C10 C29 -2.3(9)
O4 P1 C14 C37 28.6(3)
C41 P1 C14 C37 -94.4(3)
C40 P1 C14 C37 150.8(3)
O4 P1 C14 C38 -155.8(3)
C41 P1 C14 C38 81.3(3)
C40 P1 C14 C38 -33.5(3)
C40 C15 C16 C42 0.3(7)
C40 C5 C17 C42 -1.2(8)
C44 C4 C19 C45 -0.9(6)
C46 C20 C21 C31 -0.7(5)
C46 C22 C23 C31 -0.5(6)
O2 C24 C26 C32 -179.1(5)
C35 C24 C26 C32 -0.4(8)
C28 C25 C27 C11 2.2(10)
C43 C11 C27 C25 -0.9(7)
C27 C25 C28 C1 -2.0(10)
C43 C1 C28 C25 0.6(8)
C9 C10 C29 C12 2.7(10)
C41 C12 C29 C10 -1.8(10)
Sn1 O1 C30 O5 -2.7(4)
Sn1 O1 C30 C35 176.1(2)
C20 C21 C31 C23 1.0(6)
C22 C23 C31 C21 -0.4(6)
C24 C26 C32 C36 -1.0(9)
C36 C2 C35 C24 -0.2(6)
C36 C2 C35 C30 178.3(4)
O2 C24 C35 C2 179.6(4)
C26 C24 C35 C2 0.9(6)
O2 C24 C35 C30 1.0(6)
C26 C24 C35 C30 -177.6(4)
O5 C30 C35 C2 175.1(3)
O1 C30 C35 C2 -3.7(5)
O5 C30 C35 C24 -6.3(5)
O1 C30 C35 C24 174.8(3)
C35 C2 C36 C32 -1.1(8)
C26 C32 C36 C2 1.8(10)
C38 C14 C37 C6 -0.7(6)
P1 C14 C37 C6 175.1(3)
C39 C6 C37 C14 0.7(6)
C39 C13 C38 C14 0.5(6)
C37 C14 C38 C13 0.1(5)
P1 C14 C38 C13 -175.5(3)
C38 C13 C39 C6 -0.5(6)
C37 C6 C39 C13 -0.1(7)
C16 C15 C40 C5 -1.4(6)
C16 C15 C40 P1 176.7(3)
C17 C5 C40 C15 1.8(6)
C17 C5 C40 P1 -176.2(4)
O4 P1 C40 C15 32.3(3)
C14 P1 C40 C15 -89.7(3)
C41 P1 C40 C15 156.2(3)
O4 P1 C40 C5 -149.8(3)
C14 P1 C40 C5 88.3(3)
C41 P1 C40 C5 -25.9(4)
C9 C7 C41 C12 0.0(7)
C9 C7 C41 P1 179.3(4)
C29 C12 C41 C7 0.5(8)
C29 C12 C41 P1 -178.9(5)
O4 P1 C41 C7 35.5(4)
C14 P1 C41 C7 157.7(3)
C40 P1 C41 C7 -88.0(4)
O4 P1 C41 C12 -145.2(4)
C14 P1 C41 C12 -22.9(4)
C40 P1 C41 C12 91.3(4)
C15 C16 C42 C17 0.3(8)
C5 C17 C42 C16 0.2(9)
C27 C11 C43 C1 -0.5(6)
C27 C11 C43 Sn1 179.4(3)
C28 C1 C43 C11 0.6(6)
C28 C1 C43 Sn1 -179.3(3)
C8 C3 C44 C4 -0.2(6)
C19 C4 C44 C3 1.3(6)
C4 C19 C45 C8 -0.8(5)
C4 C19 C45 Sn1 174.7(3)
C3 C8 C45 C19 1.9(5)
C3 C8 C45 Sn1 -173.4(3)
C21 C20 C46 C22 -0.1(5)
C21 C20 C46 Sn1 -178.4(3)
C23 C22 C46 C20 0.7(5)
C23 C22 C46 Sn1 179.1(3)

_cod_database_fobs_code 1544650
